data_7707873
loop_
_publ_author_name
'Ingham, Aidan'
'Kostelnik, Thomas I.'
'McNeil, Brooke L.'
'Patrick, Brian O.'
'Choudhary, Neha'
'Jaraquemada-Pel\'aez, Mar\'ia de Guadalupe'
'Orvig, Chris'

_publ_section_title
;
 Getting a lead on Pb<sup>2+</sup>-amide chelators for
 <sup>203/212</sup>Pb radiopharmaceuticals.
;
_journal_issue 33
_journal_name_full 'Dalton transactions (Cambridge, England : 2003)'
_journal_page_first 11579
_journal_page_last 11595
_journal_paper_doi 10.1039/d1dt01653a
_journal_volume 50
_journal_year 2021
_chemical_formula_moiety 'C14 H28 N8 O5 Pb, 2(N O3), 4(H2 O)'
_chemical_formula_sum 'C14 H36 N10 O15 Pb'
_chemical_formula_weight 791.72
_space_group_crystal_system monoclinic
_space_group_IT_number 14
_space_group_name_Hall '-P 2ybc'
_space_group_name_H-M_alt 'P 1 21/c 1'
_atom_sites_solution_hydrogens mixed
_atom_sites_solution_primary dual
_audit_block_doi 10.5517/ccdc.csd.cc27z48n
_audit_creation_date 2019-08-01
_audit_creation_method
;
Olex2 1.2
(compiled 2018.05.29 svn.r3508 for OlexSys, GUI svn.r5506)
;
_audit_update_record
;
2021-05-19 deposited with the CCDC.	2021-07-21 downloaded from the CCDC.
;
_cell_angle_alpha 90
_cell_angle_beta 93.436(2)
_cell_angle_gamma 90
_cell_formula_units_Z 4
_cell_length_a 8.9884(7)
_cell_length_b 20.3731(16)
_cell_length_c 14.8713(11)
_cell_measurement_reflns_used 9907
_cell_measurement_temperature 296(2)
_cell_measurement_theta_max 30.549
_cell_measurement_theta_min 2.27
_cell_volume 2718.4(4)
_computing_cell_refinement 'SAINT V8.38A (?, 2016)'
_computing_data_reduction 'SAINT V8.38A (?, 2016)'
_computing_molecular_graphics 'Olex2 (Dolomanov et al., 2009)'
_computing_publication_material 'Olex2 (Dolomanov et al., 2009)'
_computing_structure_refinement 'ShelXL (Sheldrick, 2015)'
_computing_structure_solution 'ShelXT (Sheldrick, 2015)'
_diffrn_ambient_temperature 296.15
_diffrn_detector 'Bruker APEX2 area detector'
_diffrn_detector_area_resol_mean 7.9
_diffrn_detector_type 'CCD area detector'
_diffrn_measured_fraction_theta_full 1.000
_diffrn_measured_fraction_theta_max 0.998
_diffrn_measurement_device 'Bruker D8 Kappa diffractometer'
_diffrn_measurement_device_type 'Bruker APEX II area detector'
_diffrn_measurement_method '\w and \f scans'
_diffrn_radiation_monochromator 'TRIUMPH curved-crystal'
_diffrn_radiation_probe x-ray
_diffrn_radiation_type MoK\a
_diffrn_radiation_wavelength 0.71073
_diffrn_reflns_av_R_equivalents 0.0389
_diffrn_reflns_av_unetI/netI 0.0262
_diffrn_reflns_Laue_measured_fraction_full 1.000
_diffrn_reflns_Laue_measured_fraction_max 0.998
_diffrn_reflns_limit_h_max 12
_diffrn_reflns_limit_h_min -12
_diffrn_reflns_limit_k_max 29
_diffrn_reflns_limit_k_min -28
_diffrn_reflns_limit_l_max 21
_diffrn_reflns_limit_l_min -21
_diffrn_reflns_number 50045
_diffrn_reflns_point_group_measured_fraction_full 1.000
_diffrn_reflns_point_group_measured_fraction_max 0.998
_diffrn_reflns_theta_full 25.242
_diffrn_reflns_theta_max 30.548
_diffrn_reflns_theta_min 1.697
_diffrn_source 'sealed X-ray tube'
_diffrn_standards_number 0
_exptl_absorpt_coefficient_mu 6.293
_exptl_absorpt_correction_T_max 0.6302
_exptl_absorpt_correction_T_min 0.3910
_exptl_absorpt_correction_type multi-scan
_exptl_absorpt_process_details
'SADABS-2016/2 (Bruker,2016/2) was used for absorption correction. wR2(int) was 0.1067 before and 0.0480 after correction. The Ratio of minimum to maximum transmission is 0.6204. The \l/2 correction factor is Not present.'
_exptl_crystal_colour colourless
_exptl_crystal_colour_primary colourless
_exptl_crystal_density_diffrn 1.935
_exptl_crystal_description NEEDLE
_exptl_crystal_F_000 1568
_exptl_crystal_size_max 0.316
_exptl_crystal_size_mid 0.274
_exptl_crystal_size_min 0.074
_refine_diff_density_max 0.759
_refine_diff_density_min -1.024
_refine_diff_density_rms 0.132
_refine_ls_extinction_coef 0.00020(5)
_refine_ls_extinction_expression Fc^*^=kFc[1+0.001xFc^2^\l^3^/sin(2\q)]^-1/4^
_refine_ls_extinction_method 'SHELXL-2018/1 (Sheldrick 2018)'
_refine_ls_goodness_of_fit_ref 1.052
_refine_ls_hydrogen_treatment constr
_refine_ls_matrix_type full
_refine_ls_number_parameters 374
_refine_ls_number_reflns 8315
_refine_ls_number_restraints 0
_refine_ls_restrained_S_all 1.052
_refine_ls_R_factor_all 0.0291
_refine_ls_R_factor_gt 0.0235
_refine_ls_shift/su_max 0.003
_refine_ls_shift/su_mean 0.000
_refine_ls_structure_factor_coef Fsqd
_refine_ls_weighting_details 'w=1/[\s^2^(Fo^2^)+(0.0130P)^2^+8.1729P] where P=(Fo^2^+2Fc^2^)/3'
_refine_ls_weighting_scheme calc
_refine_ls_wR_factor_gt 0.0490
_refine_ls_wR_factor_ref 0.0517
_reflns_Friedel_coverage 0.000
_reflns_number_gt 7492
_reflns_number_total 8315
_reflns_threshold_expression 'I > 2\s(I)'
_cod_data_source_file d1dt01653a2.cif
_cod_data_source_block co560_0m
_cod_depositor_comments 'Adding full bibliography for 7707873--7707875.cif.'
_cod_database_code 7707873
_shelx_shelxl_version_number 2018/1
_shelx_space_group_comment
;
The symmetry employed for this shelxl refinement is uniquely defined
by the following loop, which should always be used as a source of
symmetry information in preference to the above space-group names.
They are only intended as comments.
;
_shelx_estimated_absorpt_t_max 0.653
_shelx_estimated_absorpt_t_min 0.241
_olex2_refinement_description
;
1. Fixed Uiso
 At 1.2 times of:
  All C(H,H) groups, All N(H,H) groups
 At 1.5 times of:
  All O(H,H) groups
2.a Free rotating group:
 O12(H12a,H12b), O13(H13c,H13d), O14(H14a,H14b), O15(H15a,H15b)
2.b Secondary CH2 refined with riding coordinates:
 C2(H2a,H2b), C3(H3c,H3d), C5(H5c,H5d), C6(H6a,H6b), C7(H7c,H7d), C9(H9a,H9b),
 C10(H10a,H10b), C11(H11a,H11b), C13(H13a,H13b)
2.c X=CH2 refined with riding coordinates:
 N1(H1a,H1b), N3(H3a,H3b), N5(H5a,H5b), N7(H7a,H7b), N8(H8a,H8b)
;
_olex2_submission_special_instructions 'No special instructions were received'

loop_
_space_group_symop_operation_xyz
'x, y, z'
'-x, y+1/2, -z+1/2'
'-x, -y, -z'
'x, -y-1/2, z-1/2'

loop_
_atom_site_label
_atom_site_type_symbol
_atom_site_fract_x
_atom_site_fract_y
_atom_site_fract_z
_atom_site_U_iso_or_equiv
_atom_site_adp_type
_atom_site_occupancy
_atom_site_site_symmetry_order
_atom_site_calc_flag
_atom_site_refinement_flags_posn
_atom_site_refinement_flags_adp
_atom_site_refinement_flags_occupancy
_atom_site_disorder_assembly
_atom_site_disorder_group
Pb01 Pb 0.42510(2) 0.09689(2) 0.52181(2) 0.00664(3) Uani 1 1 d . . . . .
O1 O 0.5632(2) 0.02630(9) 0.39519(12) 0.0126(4) Uani 1 1 d . . . . .
O2 O 0.1719(2) 0.03890(9) 0.47762(12) 0.0119(4) Uani 1 1 d . . . . .
O3 O 0.2617(2) 0.10391(9) 0.65812(12) 0.0104(3) Uani 1 1 d . . . . .
O4 O 0.5690(2) 0.18751(9) 0.44417(12) 0.0123(4) Uani 1 1 d . . . . .
O5 O 0.6721(2) 0.10159(10) 0.65859(13) 0.0153(4) Uani 1 1 d . . . . .
N1 N 0.5869(3) 0.00665(11) 0.24714(15) 0.0119(4) Uani 1 1 d . . . . .
H1A H 0.638523 -0.028309 0.257953 0.014 Uiso 1 1 calc R . . . .
H1B H 0.566813 0.019032 0.192468 0.014 Uiso 1 1 calc R . . . .
N2 N 0.3227(2) 0.10853(10) 0.34840(14) 0.0083(4) Uani 1 1 d . . . . .
N3 N -0.0144(3) 0.01272(12) 0.37429(15) 0.0140(4) Uani 1 1 d . . . . .
H3A H -0.071370 -0.001176 0.414671 0.017 Uiso 1 1 calc R . . . .
H3B H -0.044713 0.011664 0.318350 0.017 Uiso 1 1 calc R . . . .
N4 N 0.2118(2) 0.18761(10) 0.50546(14) 0.0078(4) Uani 1 1 d . . . . .
N5 N 0.0877(3) 0.15856(12) 0.73096(15) 0.0143(4) Uani 1 1 d . . . . .
H5A H 0.116733 0.140977 0.781583 0.017 Uiso 1 1 calc R . . . .
H5B H 0.014787 0.185945 0.728347 0.017 Uiso 1 1 calc R . . . .
N6 N 0.5015(2) 0.21149(11) 0.62255(14) 0.0087(4) Uani 1 1 d . . . . .
N7 N 0.7582(3) 0.25987(11) 0.44899(15) 0.0123(4) Uani 1 1 d . . . . .
H7A H 0.774438 0.253090 0.393345 0.015 Uiso 1 1 calc R . . . .
H7B H 0.812280 0.287455 0.480127 0.015 Uiso 1 1 calc R . . . .
N8 N 0.6769(3) 0.11579(12) 0.81016(15) 0.0152(4) Uani 1 1 d . . . . .
H8A H 0.732978 0.082122 0.820664 0.018 Uiso 1 1 calc R . . . .
H8B H 0.647778 0.138893 0.854207 0.018 Uiso 1 1 calc R . . . .
C1 C 0.5384(3) 0.04134(12) 0.31453(17) 0.0095(4) Uani 1 1 d . . . . .
C2 C 0.4488(3) 0.10275(12) 0.29003(16) 0.0086(4) Uani 1 1 d . . . . .
H2A H 0.512287 0.141118 0.297394 0.010 Uiso 1 1 calc R . . . .
H2B H 0.411817 0.100488 0.227482 0.010 Uiso 1 1 calc R . . . .
C3 C 0.2132(3) 0.05723(13) 0.32206(16) 0.0098(4) Uani 1 1 d . . . . .
H3C H 0.265622 0.019384 0.300118 0.012 Uiso 1 1 calc R . . . .
H3D H 0.147616 0.073541 0.272917 0.012 Uiso 1 1 calc R . . . .
C4 C 0.1199(3) 0.03573(12) 0.39826(16) 0.0095(4) Uani 1 1 d . . . . .
C5 C 0.2568(3) 0.17498(12) 0.34089(16) 0.0092(4) Uani 1 1 d . . . . .
H5C H 0.207753 0.180090 0.281421 0.011 Uiso 1 1 calc R . . . .
H5D H 0.336076 0.207273 0.347106 0.011 Uiso 1 1 calc R . . . .
C6 C 0.1446(3) 0.18842(12) 0.41147(16) 0.0098(4) Uani 1 1 d . . . . .
H6A H 0.099173 0.230967 0.399562 0.012 Uiso 1 1 calc R . . . .
H6B H 0.066362 0.155631 0.405879 0.012 Uiso 1 1 calc R . . . .
C7 C 0.0950(3) 0.17442(13) 0.56913(16) 0.0103(4) Uani 1 1 d . . . . .
H7C H 0.020972 0.145370 0.540483 0.012 Uiso 1 1 calc R . . . .
H7D H 0.045811 0.215352 0.582439 0.012 Uiso 1 1 calc R . . . .
C8 C 0.1553(3) 0.14347(12) 0.65705(17) 0.0098(4) Uani 1 1 d . . . . .
C9 C 0.2831(3) 0.25262(12) 0.52430(17) 0.0102(4) Uani 1 1 d . . . . .
H9A H 0.206097 0.286047 0.522757 0.012 Uiso 1 1 calc R . . . .
H9B H 0.348966 0.262487 0.476780 0.012 Uiso 1 1 calc R . . . .
C10 C 0.3720(3) 0.25637(12) 0.61472(17) 0.0107(4) Uani 1 1 d . . . . .
H10A H 0.407061 0.301028 0.624025 0.013 Uiso 1 1 calc R . . . .
H10B H 0.306284 0.246205 0.662216 0.013 Uiso 1 1 calc R . . . .
C11 C 0.5336(3) 0.19215(13) 0.71751(16) 0.0106(4) Uani 1 1 d . . . . .
H11A H 0.440783 0.182464 0.744816 0.013 Uiso 1 1 calc R . . . .
H11B H 0.581000 0.228485 0.750208 0.013 Uiso 1 1 calc R . . . .
C12 C 0.6350(3) 0.13223(12) 0.72537(17) 0.0104(4) Uani 1 1 d . . . . .
C13 C 0.6351(3) 0.24077(13) 0.58675(16) 0.0101(4) Uani 1 1 d . . . . .
H13A H 0.722552 0.223529 0.620164 0.012 Uiso 1 1 calc R . . . .
H13B H 0.632967 0.287820 0.596605 0.012 Uiso 1 1 calc R . . . .
C14 C 0.6499(3) 0.22784(12) 0.48672(16) 0.0085(4) Uani 1 1 d . . . . .
O6 O -0.0261(2) 0.18438(10) 0.17032(14) 0.0178(4) Uani 1 1 d . . . . .
O7 O -0.1344(2) 0.24441(9) 0.26740(13) 0.0134(4) Uani 1 1 d . . . . .
O8 O -0.2012(3) 0.14299(11) 0.24741(17) 0.0246(5) Uani 1 1 d . . . . .
N9 N -0.1210(2) 0.18970(11) 0.22860(15) 0.0115(4) Uani 1 1 d . . . . .
O9 O 0.4346(2) 0.44756(11) 0.57066(14) 0.0212(4) Uani 1 1 d . . . . .
O10 O 0.4773(2) 0.37810(11) 0.46410(14) 0.0182(4) Uani 1 1 d . . . . .
O11 O 0.6577(2) 0.41102(12) 0.55646(16) 0.0232(5) Uani 1 1 d . . . . .
N10 N 0.5241(3) 0.41275(11) 0.53043(15) 0.0133(4) Uani 1 1 d . . . . .
O12 O 0.1937(2) 0.40753(10) 0.39520(13) 0.0161(4) Uani 1 1 d . . . . .
H12A H 0.130892 0.395927 0.432684 0.024 Uiso 1 1 d G . . . .
H12B H 0.277979 0.398788 0.421454 0.024 Uiso 1 1 d G . . . .
O13 O -0.0378(2) 0.37382(10) 0.49914(13) 0.0159(4) Uani 1 1 d . . . . .
H13C H -0.038679 0.370010 0.556015 0.024 Uiso 1 1 d G . . . .
H13D H -0.089382 0.408086 0.486940 0.024 Uiso 1 1 d G . . . .
O14 O 0.1623(2) -0.01477(10) 0.08716(15) 0.0173(4) Uani 1 1 d . . . . .
H14A H 0.224111 0.012863 0.068343 0.026 Uiso 1 1 d G . . . .
H14B H 0.090930 0.008380 0.104453 0.026 Uiso 1 1 d G . . . .
O15 O 0.0842(2) -0.02395(10) 0.82267(13) 0.0145(4) Uani 1 1 d . . . . .
H15A H 0.143257 -0.056312 0.819395 0.022 Uiso 1 1 d G . . . .
H15B H 0.137938 0.006611 0.846114 0.022 Uiso 1 1 d G . . . .

loop_
_atom_site_aniso_label
_atom_site_aniso_U_11
_atom_site_aniso_U_22
_atom_site_aniso_U_33
_atom_site_aniso_U_23
_atom_site_aniso_U_13
_atom_site_aniso_U_12
Pb01 0.00733(4) 0.00670(4) 0.00585(4) 0.00016(3) 0.00006(3) 0.00017(3)
O1 0.0178(9) 0.0121(9) 0.0078(8) 0.0011(7) -0.0005(7) 0.0032(7)
O2 0.0135(8) 0.0143(9) 0.0075(8) 0.0012(7) -0.0015(7) -0.0049(7)
O3 0.0110(8) 0.0108(8) 0.0095(8) 0.0016(6) 0.0012(6) 0.0026(7)
O4 0.0137(9) 0.0121(9) 0.0111(8) -0.0007(7) 0.0011(7) -0.0041(7)
O5 0.0202(10) 0.0126(9) 0.0128(9) -0.0023(7) -0.0018(7) 0.0045(8)
N1 0.0154(10) 0.0103(10) 0.0101(9) 0.0015(8) 0.0031(8) 0.0022(8)
N2 0.0088(9) 0.0065(9) 0.0096(9) 0.0004(7) 0.0010(7) -0.0013(7)
N3 0.0124(10) 0.0197(11) 0.0099(9) 0.0015(8) 0.0000(8) -0.0071(9)
N4 0.0081(9) 0.0084(9) 0.0069(9) 0.0009(7) 0.0012(7) -0.0002(7)
N5 0.0145(10) 0.0188(11) 0.0098(10) 0.0024(8) 0.0032(8) 0.0073(9)
N6 0.0098(9) 0.0098(9) 0.0065(9) 0.0006(7) 0.0007(7) 0.0002(8)
N7 0.0137(10) 0.0132(10) 0.0100(9) 0.0000(8) 0.0010(8) -0.0042(8)
N8 0.0224(12) 0.0124(10) 0.0103(10) 0.0004(8) -0.0043(9) 0.0040(9)
C1 0.0073(10) 0.0098(11) 0.0113(11) 0.0012(9) 0.0008(8) -0.0027(8)
C2 0.0089(10) 0.0091(11) 0.0078(10) 0.0014(8) 0.0012(8) -0.0017(8)
C3 0.0108(10) 0.0104(11) 0.0080(10) -0.0013(8) -0.0002(8) -0.0033(9)
C4 0.0112(11) 0.0085(11) 0.0088(10) 0.0011(8) -0.0002(8) -0.0030(9)
C5 0.0115(11) 0.0086(11) 0.0077(10) 0.0014(8) 0.0012(8) 0.0017(9)
C6 0.0118(11) 0.0093(11) 0.0079(10) 0.0011(8) -0.0012(8) 0.0015(9)
C7 0.0076(10) 0.0142(12) 0.0093(10) 0.0013(9) 0.0018(8) 0.0036(9)
C8 0.0095(10) 0.0098(11) 0.0101(10) 0.0002(8) 0.0009(8) -0.0003(9)
C9 0.0120(11) 0.0073(10) 0.0110(11) 0.0003(8) -0.0014(9) 0.0009(9)
C10 0.0125(11) 0.0086(11) 0.0108(11) -0.0028(9) -0.0006(9) 0.0006(9)
C11 0.0124(11) 0.0121(11) 0.0073(10) -0.0013(8) 0.0002(8) 0.0020(9)
C12 0.0114(11) 0.0082(11) 0.0114(11) 0.0001(9) -0.0017(9) -0.0013(9)
C13 0.0109(11) 0.0112(11) 0.0083(10) 0.0001(8) 0.0010(8) -0.0036(9)
C14 0.0083(10) 0.0087(10) 0.0085(10) 0.0013(8) 0.0002(8) 0.0022(8)
O6 0.0185(10) 0.0202(10) 0.0155(9) -0.0029(8) 0.0064(8) -0.0027(8)
O7 0.0136(9) 0.0128(9) 0.0139(9) -0.0024(7) 0.0013(7) -0.0006(7)
O8 0.0261(11) 0.0144(10) 0.0345(12) -0.0013(9) 0.0126(10) -0.0067(9)
N9 0.0103(9) 0.0127(10) 0.0111(9) 0.0008(8) -0.0021(8) -0.0006(8)
O9 0.0209(10) 0.0290(12) 0.0137(9) -0.0033(8) 0.0014(8) 0.0099(9)
O10 0.0167(9) 0.0205(10) 0.0170(9) -0.0053(8) -0.0009(8) -0.0003(8)
O11 0.0111(9) 0.0288(12) 0.0292(12) -0.0021(9) -0.0041(8) -0.0009(8)
N10 0.0135(10) 0.0143(11) 0.0123(10) 0.0017(8) 0.0025(8) 0.0003(8)
O12 0.0160(9) 0.0205(10) 0.0114(8) 0.0008(8) -0.0010(7) 0.0016(8)
O13 0.0178(10) 0.0166(10) 0.0134(9) 0.0004(7) 0.0013(7) 0.0029(8)
O14 0.0156(9) 0.0146(9) 0.0222(10) 0.0010(8) 0.0041(8) 0.0016(8)
O15 0.0119(9) 0.0162(9) 0.0152(9) -0.0019(7) -0.0002(7) 0.0001(7)

loop_
_atom_type_symbol
_atom_type_description
_atom_type_scat_dispersion_real
_atom_type_scat_dispersion_imag
_atom_type_scat_source
C C 0.0033 0.0016 'International Tables Vol C Tables 4.2.6.8 and 6.1.1.4'
H H 0.0000 0.0000 'International Tables Vol C Tables 4.2.6.8 and 6.1.1.4'
N N 0.0061 0.0033 'International Tables Vol C Tables 4.2.6.8 and 6.1.1.4'
O O 0.0106 0.0060 'International Tables Vol C Tables 4.2.6.8 and 6.1.1.4'
Pb Pb -3.3944 10.1111 'International Tables Vol C Tables 4.2.6.8 and 6.1.1.4'

loop_
_geom_angle_atom_site_label_1
_geom_angle_atom_site_label_2
_geom_angle_atom_site_label_3
_geom_angle
_geom_angle_site_symmetry_1
_geom_angle_site_symmetry_3
_geom_angle_publ_flag
O1 Pb01 O5 98.03(6) . . ?
O1 Pb01 N6 133.88(6) . . ?
O2 Pb01 O1 90.78(6) . . ?
O2 Pb01 O5 143.52(6) . . ?
O2 Pb01 N2 63.70(6) . . ?
O2 Pb01 N4 71.30(6) . . ?
O2 Pb01 N6 133.21(6) . . ?
O3 Pb01 O1 151.26(6) . . ?
O3 Pb01 O2 72.19(6) . . ?
O3 Pb01 O5 84.02(6) . . ?
O3 Pb01 N2 124.70(6) . . ?
O3 Pb01 N4 65.94(6) . . ?
O3 Pb01 N6 70.75(6) . . ?
O4 Pb01 O1 78.83(6) . . ?
O4 Pb01 O2 131.81(6) . . ?
O4 Pb01 O3 129.78(6) . . ?
O4 Pb01 O5 84.67(6) . . ?
O4 Pb01 N2 70.06(6) . . ?
O4 Pb01 N4 80.75(6) . . ?
O4 Pb01 N6 62.16(6) . . ?
N2 Pb01 O1 61.92(6) . . ?
N2 Pb01 O5 149.85(6) . . ?
N2 Pb01 N6 119.39(6) . . ?
N4 Pb01 O1 131.14(6) . . ?
N4 Pb01 O5 123.62(6) . . ?
N4 Pb01 N2 69.45(6) . . ?
N4 Pb01 N6 68.11(6) . . ?
N6 Pb01 O5 57.01(6) . . ?
C1 O1 Pb01 118.21(16) . . ?
C4 O2 Pb01 122.27(16) . . ?
C8 O3 Pb01 119.83(16) . . ?
C14 O4 Pb01 122.74(16) . . ?
C12 O5 Pb01 110.23(16) . . ?
C2 N2 Pb01 109.02(14) . . ?
C2 N2 C5 110.33(19) . . ?
C3 N2 Pb01 112.11(14) . . ?
C3 N2 C2 108.18(19) . . ?
C3 N2 C5 111.8(2) . . ?
C5 N2 Pb01 105.36(14) . . ?
C6 N4 Pb01 110.03(14) . . ?
C6 N4 C9 108.19(19) . . ?
C7 N4 Pb01 110.48(14) . . ?
C7 N4 C6 109.85(19) . . ?
C7 N4 C9 110.8(2) . . ?
C9 N4 Pb01 107.49(14) . . ?
C10 N6 Pb01 107.64(14) . . ?
C11 N6 Pb01 108.21(15) . . ?
C11 N6 C10 110.36(19) . . ?
C13 N6 Pb01 108.67(14) . . ?
C13 N6 C10 112.1(2) . . ?
C13 N6 C11 109.70(19) . . ?
O1 C1 N1 123.4(2) . . ?
O1 C1 C2 119.7(2) . . ?
N1 C1 C2 116.9(2) . . ?
N2 C2 C1 109.85(19) . . ?
N2 C3 C4 113.4(2) . . ?
O2 C4 N3 123.9(2) . . ?
O2 C4 C3 120.1(2) . . ?
N3 C4 C3 116.0(2) . . ?
N2 C5 C6 113.0(2) . . ?
N4 C6 C5 113.4(2) . . ?
N4 C7 C8 113.3(2) . . ?
O3 C8 N5 121.9(2) . . ?
O3 C8 C7 120.7(2) . . ?
N5 C8 C7 117.4(2) . . ?
N4 C9 C10 114.0(2) . . ?
N6 C10 C9 114.0(2) . . ?
N6 C11 C12 111.6(2) . . ?
O5 C12 N8 123.9(2) . . ?
O5 C12 C11 122.1(2) . . ?
N8 C12 C11 114.0(2) . . ?
N6 C13 C14 113.8(2) . . ?
O4 C14 N7 122.1(2) . . ?
O4 C14 C13 121.9(2) . . ?
N7 C14 C13 115.9(2) . . ?
O6 N9 O7 118.5(2) . . ?
O8 N9 O6 121.2(2) . . ?
O8 N9 O7 120.2(2) . . ?
O9 N10 O10 119.7(2) . . ?
O11 N10 O9 120.3(2) . . ?
O11 N10 O10 119.9(2) . . ?

loop_
_geom_bond_atom_site_label_1
_geom_bond_atom_site_label_2
_geom_bond_distance
_geom_bond_site_symmetry_2
_geom_bond_publ_flag
Pb01 O1 2.7267(19) . ?
Pb01 O2 2.6128(18) . ?
Pb01 O3 2.5776(18) . ?
Pb01 O4 2.5680(19) . ?
Pb01 O5 2.921(2) . ?
Pb01 N2 2.696(2) . ?
Pb01 N4 2.664(2) . ?
Pb01 N6 2.836(2) . ?
O1 C1 1.245(3) . ?
O2 C4 1.245(3) . ?
O3 C8 1.249(3) . ?
O4 C14 1.245(3) . ?
O5 C12 1.236(3) . ?
N1 C1 1.322(3) . ?
N2 C2 1.473(3) . ?
N2 C3 1.472(3) . ?
N2 C5 1.479(3) . ?
N3 C4 1.324(3) . ?
N4 C6 1.489(3) . ?
N4 C7 1.480(3) . ?
N4 C9 1.491(3) . ?
N5 C8 1.324(3) . ?
N6 C10 1.479(3) . ?
N6 C11 1.478(3) . ?
N6 C13 1.470(3) . ?
N7 C14 1.324(3) . ?
N8 C12 1.337(3) . ?
C1 C2 1.520(3) . ?
C3 C4 1.514(3) . ?
C5 C6 1.523(3) . ?
C7 C8 1.522(3) . ?
C9 C10 1.525(3) . ?
C11 C12 1.524(4) . ?
C13 C14 1.524(3) . ?
O6 N9 1.257(3) . ?
O7 N9 1.264(3) . ?
O8 N9 1.236(3) . ?
O9 N10 1.251(3) . ?
O10 N10 1.264(3) . ?
O11 N10 1.240(3) . ?

loop_
_geom_torsion_atom_site_label_1
_geom_torsion_atom_site_label_2
_geom_torsion_atom_site_label_3
_geom_torsion_atom_site_label_4
_geom_torsion
_geom_torsion_site_symmetry_1
_geom_torsion_site_symmetry_2
_geom_torsion_site_symmetry_3
_geom_torsion_site_symmetry_4
_geom_torsion_publ_flag
Pb01 O1 C1 N1 -172.97(19) . . . . ?
Pb01 O1 C1 C2 7.5(3) . . . . ?
Pb01 O2 C4 N3 -172.9(2) . . . . ?
Pb01 O2 C4 C3 8.8(3) . . . . ?
Pb01 O3 C8 N5 -166.03(19) . . . . ?
Pb01 O3 C8 C7 16.2(3) . . . . ?
Pb01 O4 C14 N7 157.92(18) . . . . ?
Pb01 O4 C14 C13 -19.0(3) . . . . ?
Pb01 O5 C12 N8 142.2(2) . . . . ?
Pb01 O5 C12 C11 -36.7(3) . . . . ?
Pb01 N2 C2 C1 51.1(2) . . . . ?
Pb01 N2 C3 C4 32.4(2) . . . . ?
Pb01 N2 C5 C6 -52.1(2) . . . . ?
Pb01 N4 C6 C5 -35.7(2) . . . . ?
Pb01 N4 C7 C8 33.0(2) . . . . ?
Pb01 N4 C9 C10 -54.6(2) . . . . ?
Pb01 N6 C10 C9 -33.3(2) . . . . ?
Pb01 N6 C11 C12 46.3(2) . . . . ?
Pb01 N6 C13 C14 29.4(2) . . . . ?
O1 C1 C2 N2 -41.1(3) . . . . ?
N1 C1 C2 N2 139.4(2) . . . . ?
N2 C3 C4 O2 -28.9(3) . . . . ?
N2 C3 C4 N3 152.7(2) . . . . ?
N2 C5 C6 N4 63.7(3) . . . . ?
N4 C7 C8 O3 -34.8(3) . . . . ?
N4 C7 C8 N5 147.3(2) . . . . ?
N4 C9 C10 N6 63.4(3) . . . . ?
N6 C11 C12 O5 -6.0(3) . . . . ?
N6 C11 C12 N8 175.1(2) . . . . ?
N6 C13 C14 O4 -11.0(3) . . . . ?
N6 C13 C14 N7 172.0(2) . . . . ?
C2 N2 C3 C4 152.6(2) . . . . ?
C2 N2 C5 C6 -169.7(2) . . . . ?
C3 N2 C2 C1 -71.0(2) . . . . ?
C3 N2 C5 C6 69.9(3) . . . . ?
C5 N2 C2 C1 166.40(19) . . . . ?
C5 N2 C3 C4 -85.7(2) . . . . ?
C6 N4 C7 C8 154.6(2) . . . . ?
C6 N4 C9 C10 -173.4(2) . . . . ?
C7 N4 C6 C5 -157.5(2) . . . . ?
C7 N4 C9 C10 66.2(3) . . . . ?
C9 N4 C6 C5 81.5(2) . . . . ?
C9 N4 C7 C8 -86.0(2) . . . . ?
C10 N6 C11 C12 163.9(2) . . . . ?
C10 N6 C13 C14 -89.4(2) . . . . ?
C11 N6 C10 C9 -151.1(2) . . . . ?
C11 N6 C13 C14 147.5(2) . . . . ?
C13 N6 C10 C9 86.2(3) . . . . ?
C13 N6 C11 C12 -72.1(3) . . . . ?
